data_1527405
loop_
_publ_author_name
'Gee, R.J.D.'
'Powell, H.M.'

_publ_section_title
;
 The crystal and molecular structure of ammonium
 mue-nitrido-bis(aquotetrachlororuthenate(IV))
;
_journal_name_full
;
Journal of the Chemical Society A: Inorganic, Physical, Theoretical (1966-1971)
;
_journal_page_first 1795
_journal_page_last 1797
_journal_volume 1971
_journal_year 1971
_chemical_formula_sum 'Cl8 H16 N4 O2 Ru2'
_chemical_name_systematic '(N H4)3 (N (Ru Cl4 (H2 O))2)'
_space_group_IT_number 12
_symmetry_space_group_name_Hall '-B 2'
_symmetry_space_group_name_H-M 'B 1 1 2/m'
_cell_angle_alpha 90
_cell_angle_beta 90
_cell_angle_gamma 121.09
_cell_formula_units_Z 2
_cell_length_a 15.91
_cell_length_b 8.399
_cell_length_c 7.642
_cell_volume 874.500
_citation_journal_id_ASTM JCSIAP
_cod_data_source_file Gee_JCSIAP_1971_1853.cif
_cod_data_source_block H16Cl8N4O2Ru2
_cod_original_cell_volume 874.4999
_cod_original_sg_symbol_Hall '-C 2y (-x,z,y)'
_cod_original_formula_sum 'H16 Cl8 N4 O2 Ru2'
_cod_database_code 1527405

loop_
_symmetry_equiv_pos_as_xyz
x,y,z
-x,-y,z
-x,-y,-z
x,y,-z
x+1/2,y,z+1/2
-x+1/2,-y,z+1/2
-x+1/2,-y,-z+1/2
x+1/2,y,-z+1/2

loop_
_atom_site_label
_atom_site_type_symbol
_atom_site_fract_x
_atom_site_fract_y
_atom_site_fract_z
_atom_site_occupancy
_atom_site_U_iso_or_equiv
_atom_site_attached_hydrogens
N2 N-3 0 0 0.5 1 0.0 4
N1 N-3 0 0 0 1 0.0 0
N3 N-3 0.1392 0.5314 0 1 0.0 4
Cl2 Cl-1 0.06702 0.77912 0.22114 1 0.0 0
O1 O-2 0.2424 0.0214 0 1 0.0 2
Ru1 Ru+4 0.11118 0.01049 0 1 0.0 0
Cl1 Cl-1 0.18125 0.24201 0.22027 1 0.0 0
